data_7201033
loop_
_publ_author_name
'Podsiad\/lo, Marcin'
'Katrusiak, Andrzej'

_publ_section_title
;
 High-pressure crystal structure of methyl iodide: molecular
 aggregation in the crystals of halomethanes and their isostructural
 relations,
;
_journal_issue 9
_journal_name_full CrystEngComm
_journal_page_first 1951
_journal_paper_doi 10.1039/b903526e
_journal_volume 11
_journal_year 2009
_chemical_formula_moiety 'C1 H3 I1'
_chemical_formula_sum 'C H3 I'
_chemical_formula_weight 141.93
_chemical_melting_point 209
_chemical_name_common iodomethane
_chemical_name_systematic
;
iodomethane
;
_space_group_IT_number 62
_symmetry_cell_setting orthorhombic
_symmetry_space_group_name_Hall '-P 2ac 2n'
_symmetry_space_group_name_H-M 'P n m a'
_atom_sites_solution_hydrogens geom
_atom_sites_solution_primary direct
_atom_sites_solution_secondary difmap
_audit_creation_method SHELXL-97
_cell_angle_alpha 90.00
_cell_angle_beta 90.00
_cell_angle_gamma 90.00
_cell_formula_units_Z 4
_cell_length_a 4.3643(9)
_cell_length_b 6.6826(13)
_cell_length_c 9.773(2)
_cell_measurement_reflns_used 2115
_cell_measurement_temperature 295(2)
_cell_measurement_theta_max 29.60
_cell_measurement_theta_min 3.69
_cell_volume 285.03(10)
_computing_cell_refinement 'CrysAlisRED (Oxford Diffraction, 2004)'
_computing_data_collection 'CrysAlisCCD (Oxford Diffraction, 2004)'
_computing_data_reduction 'CrysAlisRED (Oxford Diffraction, 2004); REDSHABS (Katrusiak, A. 2003)'
_computing_molecular_graphics 'SHELXTL (Sheldrick, 1990)'
_computing_publication_material 'SHELXL--97 (Sheldrick, 1997)'
_computing_structure_refinement 'SHELXL--97 (Sheldrick, 1997)'
_computing_structure_solution 'SHELXS--97 (Sheldrick, 1997)'
_diffrn_ambient_environment 'diamond-anvil cell'
_diffrn_ambient_pressure 1160000
_diffrn_ambient_temperature 295(2)
_diffrn_measured_fraction_theta_full 0.449
_diffrn_measured_fraction_theta_max 0.449
_diffrn_measurement_device_type 'KM-4 CCD'
_diffrn_measurement_method '\f- and \w-scans'
_diffrn_radiation_monochromator graphite
_diffrn_radiation_source 'fine-focus sealed tube'
_diffrn_radiation_type MoK\a
_diffrn_radiation_wavelength 0.71073
_diffrn_reflns_av_R_equivalents 0.0454
_diffrn_reflns_av_sigmaI/netI 0.0141
_diffrn_reflns_limit_h_max 5
_diffrn_reflns_limit_h_min -6
_diffrn_reflns_limit_k_max 6
_diffrn_reflns_limit_k_min -6
_diffrn_reflns_limit_l_max 11
_diffrn_reflns_limit_l_min -11
_diffrn_reflns_number 2115
_diffrn_reflns_theta_full 29.60
_diffrn_reflns_theta_max 29.60
_diffrn_reflns_theta_min 3.69
_diffrn_standards_decay_% 0
_diffrn_standards_interval_count 0
_diffrn_standards_number 0
_exptl_absorpt_coefficient_mu 10.866
_exptl_absorpt_correction_T_max 0.35
_exptl_absorpt_correction_T_min 0.17
_exptl_absorpt_correction_type numerical
_exptl_absorpt_process_details
;
Correction for absorption of the diamond-anvil cell and the sample
were made using program REDSHABS (Katrusiak, A. (2003) REDSHABS. Adam
Mickiewicz University Pozna\'n; Katrusiak, A. (2004) Z. Kristallogr.
219, 461-467).
;
_exptl_crystal_colour colourless
_exptl_crystal_density_diffrn 3.307
_exptl_crystal_density_method 'not measured'
_exptl_crystal_description cylinder
_exptl_crystal_F_000 248
_exptl_crystal_size_max 0.40
_exptl_crystal_size_mid 0.35
_exptl_crystal_size_min 0.07
_refine_diff_density_max 0.400
_refine_diff_density_min -0.568
_refine_diff_density_rms 0.110
_refine_ls_extinction_method none
_refine_ls_goodness_of_fit_ref 1.178
_refine_ls_hydrogen_treatment mixed
_refine_ls_matrix_type full
_refine_ls_number_parameters 14
_refine_ls_number_reflns 194
_refine_ls_number_restraints 0
_refine_ls_restrained_S_all 1.178
_refine_ls_R_factor_all 0.0215
_refine_ls_R_factor_gt 0.0197
_refine_ls_shift/su_max 0.000
_refine_ls_shift/su_mean 0.000
_refine_ls_structure_factor_coef Fsqd
_refine_ls_weighting_details 'calc w=1/[\s^2^(Fo^2^)+(0.0270P)^2^+0.3233P] where P=(Fo^2^+2Fc^2^)/3'
_refine_ls_weighting_scheme calc
_refine_ls_wR_factor_gt 0.0478
_refine_ls_wR_factor_ref 0.0489
_reflns_number_gt 187
_reflns_number_total 194
_reflns_threshold_expression >2sigma(I)
_cod_data_source_file b903526e.txt
_cod_data_source_block 2jm_1.16GPa
_cod_original_cell_volume 285.04(10)
_cod_database_code 7201033

loop_
_symmetry_equiv_pos_as_xyz
'x, y, z'
'-x+1/2, -y, z+1/2'
'-x, y+1/2, -z'
'x+1/2, -y+1/2, -z+1/2'
'-x, -y, -z'
'x-1/2, y, -z-1/2'
'x, -y-1/2, z'
'-x-1/2, y-1/2, z-1/2'

loop_
_atom_site_label
_atom_site_type_symbol
_atom_site_fract_x
_atom_site_fract_y
_atom_site_fract_z
_atom_site_U_iso_or_equiv
_atom_site_adp_type
_atom_site_occupancy
_atom_site_symmetry_multiplicity
_atom_site_calc_flag
_atom_site_refinement_flags
_atom_site_disorder_assembly
_atom_site_disorder_group
I1 I 0.15436(8) 0.2500 0.09476(4) 0.0363(2) Uani 1 2 d S . .
C1 C 0.3500(16) 0.2500 -0.1046(7) 0.043(2) Uani 1 2 d S . .
H11 H 0.5572 0.2976 -0.0998 0.051 Uiso 0.50 1 calc PR . .
H12 H 0.2326 0.3360 -0.1633 0.051 Uiso 0.50 1 calc PR . .
H13 H 0.3483 0.1164 -0.1407 0.051 Uiso 0.50 1 calc PR . .

loop_
_atom_site_aniso_label
_atom_site_aniso_U_11
_atom_site_aniso_U_22
_atom_site_aniso_U_33
_atom_site_aniso_U_23
_atom_site_aniso_U_13
_atom_site_aniso_U_12
I1 0.0385(3) 0.0372(7) 0.0332(5) 0.000 -0.00138(15) 0.000
C1 0.051(4) 0.040(11) 0.038(8) 0.000 0.001(3) 0.000

loop_
_atom_type_symbol
_atom_type_description
_atom_type_scat_dispersion_real
_atom_type_scat_dispersion_imag
_atom_type_scat_source
C C 0.0033 0.0016 'International Tables Vol C Tables 4.2.6.8 and 6.1.1.4'
H H 0.0000 0.0000 'International Tables Vol C Tables 4.2.6.8 and 6.1.1.4'
I I -0.4742 1.8119 'International Tables Vol C Tables 4.2.6.8 and 6.1.1.4'

loop_
_geom_angle_atom_site_label_1
_geom_angle_atom_site_label_2
_geom_angle_atom_site_label_3
_geom_angle
_geom_angle_site_symmetry_1
_geom_angle_site_symmetry_3
_geom_angle_publ_flag
I1 C1 H11 109.5 . . ?
I1 C1 H12 109.5 . . ?
H11 C1 H12 109.5 . . ?
I1 C1 H13 109.5 . . ?
H11 C1 H13 109.5 . . ?
H12 C1 H13 109.5 . . ?

loop_
_geom_bond_atom_site_label_1
_geom_bond_atom_site_label_2
_geom_bond_distance
_geom_bond_site_symmetry_2
_geom_bond_publ_flag
I1 C1 2.127(7) . ?
C1 H11 0.9600 . ?
C1 H12 0.9600 . ?
C1 H13 0.9600 . ?
